data_4100618
_journal_name_full 'Journal of the American Chemical Society'
_journal_paper_doi 10.1021/ja042510p
_journal_year 2005
_chemical_formula_sum 'C40 H29 N O5 P2 Ru2'
_chemical_formula_weight 867.72
_space_group_IT_number 61
_symmetry_cell_setting orthorhombic
_symmetry_space_group_name_Hall '-P 2ac 2ab'
_symmetry_space_group_name_H-M 'P b c a'
_cell_angle_alpha 90.00
_cell_angle_beta 90.00
_cell_angle_gamma 90.00
_cell_formula_units_Z 8
_cell_length_a 10.4744(6)
_cell_length_b 23.1133(11)
_cell_length_c 30.5198(17)
_cell_measurement_temperature 243(2)
_cell_volume 7388.8(7)
_diffrn_ambient_temperature 243(2)
_exptl_crystal_density_diffrn 1.560
_cod_depositor_comments
;
The following automatic conversions were performed:
'_symmetry_cell_setting' value 'Orthorhombic' changed to 'orthorhombic'
according to '/home/saulius/struct/CIF-dictionaries/cif_core.dic'
dictionary named 'cif_core.dic' version 2.4.1 from 2010-06-29.

Automatic conversion script
Id: cif_fix_enum 1527 2010-12-29 10:47:43Z saulius 
;
_cod_database_code 4100618

loop_
_symmetry_equiv_pos_as_xyz
'x, y, z'
'-x+1/2, -y, z+1/2'
'-x, y+1/2, -z+1/2'
'x+1/2, -y+1/2, -z'
'-x, -y, -z'
'x-1/2, y, -z-1/2'
'x, -y-1/2, z-1/2'
'-x-1/2, y-1/2, z'

loop_
_atom_site_label
_atom_site_type_symbol
_atom_site_fract_x
_atom_site_fract_y
_atom_site_fract_z
_atom_site_U_iso_or_equiv
_atom_site_adp_type
_atom_site_occupancy
_atom_site_symmetry_multiplicity
_atom_site_calc_flag
_atom_site_refinement_flags
_atom_site_disorder_assembly
_atom_site_disorder_group
Ru1 Ru 0.70411(3) 0.106622(11) 0.103083(9) 0.02452(8) Uani 1 1 d . . .
Ru2 Ru 0.70366(3) 0.153509(12) 0.188262(10) 0.02706(9) Uani 1 1 d . . .
P1 P 0.73716(9) 0.20240(4) 0.12286(3) 0.0256(2) Uani 1 1 d . . .
P2 P 0.66207(10) 0.00539(4) 0.11356(3) 0.0273(2) Uani 1 1 d . . .
O1 O 0.6696(4) 0.11486(14) 0.00461(11) 0.0753(11) Uani 1 1 d . . .
O2 O 0.9888(3) 0.08888(12) 0.09510(10) 0.0525(8) Uani 1 1 d . . .
O3 O 0.9924(3) 0.13915(14) 0.20102(11) 0.0617(9) Uani 1 1 d . . .
O4 O 0.6354(3) 0.04848(11) 0.24520(10) 0.0531(8) Uani 1 1 d . . .
O5 O 0.6451(4) 0.25221(13) 0.25130(11) 0.0739(11) Uani 1 1 d . . .
N N 0.5148(3) 0.12806(12) 0.12162(10) 0.0268(7) Uani 1 1 d . . .
C1 C 0.6773(4) 0.10963(16) 0.04147(14) 0.0375(10) Uani 1 1 d . . .
C2 C 0.8799(4) 0.09463(15) 0.09826(13) 0.0349(9) Uani 1 1 d . . .
C3 C 0.8849(5) 0.14504(17) 0.19757(13) 0.0407(10) Uani 1 1 d . . .
C4 C 0.6622(4) 0.08713(17) 0.22360(13) 0.0347(9) Uani 1 1 d . . .
C5 C 0.6662(4) 0.21489(17) 0.22839(13) 0.0414(10) Uani 1 1 d . . .
C11 C 0.5169(3) 0.15054(14) 0.16293(12) 0.0291(9) Uani 1 1 d . . .
C12 C 0.4016(4) 0.16933(17) 0.18054(14) 0.0418(10) Uani 1 1 d . . .
H12A H 0.4005 0.1854 0.2089 0.050 Uiso 1 1 calc R . .
C13 C 0.2888(4) 0.16499(19) 0.15741(16) 0.0533(12) Uani 1 1 d . . .
H13A H 0.2115 0.1776 0.1698 0.064 Uiso 1 1 calc R . .
C14 C 0.2915(4) 0.14199(18) 0.11599(15) 0.0453(11) Uani 1 1 d . . .
H14A H 0.2159 0.1389 0.0996 0.054 Uiso 1 1 calc R . .
C15 C 0.4048(4) 0.12367(15) 0.09880(13) 0.0347(9) Uani 1 1 d . . .
H15A H 0.4063 0.1077 0.0705 0.042 Uiso 1 1 calc R . .
C21 C 0.6213(3) 0.25741(14) 0.10469(13) 0.0288(8) Uani 1 1 d . . .
C22 C 0.5499(4) 0.25114(16) 0.06734(13) 0.0397(10) Uani 1 1 d . . .
H22A H 0.5595 0.2176 0.0502 0.048 Uiso 1 1 calc R . .
C23 C 0.4638(4) 0.29343(17) 0.05446(14) 0.0482(11) Uani 1 1 d . . .
H23A H 0.4140 0.2880 0.0292 0.058 Uiso 1 1 calc R . .
C24 C 0.4516(4) 0.34255(18) 0.07838(16) 0.0496(12) Uani 1 1 d . . .
H24A H 0.3945 0.3716 0.0693 0.060 Uiso 1 1 calc R . .
C25 C 0.5223(5) 0.34993(17) 0.11567(17) 0.0597(14) Uani 1 1 d . . .
H25A H 0.5127 0.3839 0.1323 0.072 Uiso 1 1 calc R . .
C26 C 0.6085(4) 0.30747(16) 0.12915(14) 0.0461(11) Uani 1 1 d . . .
H26A H 0.6574 0.3128 0.1546 0.055 Uiso 1 1 calc R . .
C31 C 0.8889(4) 0.23799(14) 0.11302(12) 0.0305(9) Uani 1 1 d . . .
C32 C 0.9477(4) 0.26990(16) 0.14530(14) 0.0436(11) Uani 1 1 d . . .
H32A H 0.9100 0.2729 0.1731 0.052 Uiso 1 1 calc R . .
C33 C 1.0644(4) 0.29810(18) 0.13676(19) 0.0630(14) Uani 1 1 d . . .
H33A H 1.1052 0.3191 0.1591 0.076 Uiso 1 1 calc R . .
C34 C 1.1179(5) 0.2949(2) 0.0963(2) 0.0714(16) Uani 1 1 d . . .
H34A H 1.1940 0.3150 0.0903 0.086 Uiso 1 1 calc R . .
C35 C 1.0619(5) 0.2628(2) 0.06424(18) 0.0664(15) Uani 1 1 d . . .
H35A H 1.1008 0.2599 0.0366 0.080 Uiso 1 1 calc R . .
C36 C 0.9482(4) 0.23447(17) 0.07218(14) 0.0449(11) Uani 1 1 d . . .
H36A H 0.9102 0.2125 0.0498 0.054 Uiso 1 1 calc R . .
C41 C 0.7308(4) -0.03245(14) 0.16108(12) 0.0299(9) Uani 1 1 d . . .
C42 C 0.8471(4) -0.01526(16) 0.17749(14) 0.0408(10) Uani 1 1 d . . .
H42A H 0.8891 0.0164 0.1646 0.049 Uiso 1 1 calc R . .
C43 C 0.9038(5) -0.04341(18) 0.21247(15) 0.0533(12) Uani 1 1 d . . .
H43A H 0.9841 -0.0313 0.2227 0.064 Uiso 1 1 calc R . .
C44 C 0.8420(5) -0.08932(19) 0.23231(15) 0.0571(13) Uani 1 1 d . . .
H44A H 0.8796 -0.1083 0.2563 0.069 Uiso 1 1 calc R . .
C45 C 0.7255(5) -0.10700(17) 0.21674(14) 0.0509(12) Uani 1 1 d . . .
H45A H 0.6831 -0.1380 0.2304 0.061 Uiso 1 1 calc R . .
C46 C 0.6693(4) -0.07957(15) 0.18103(13) 0.0388(10) Uani 1 1 d . . .
H46A H 0.5903 -0.0926 0.1703 0.047 Uiso 1 1 calc R . .
C51 C 0.7167(4) -0.04222(14) 0.06880(12) 0.0320(9) Uani 1 1 d . . .
C52 C 0.8063(4) -0.02361(16) 0.03893(13) 0.0413(10) Uani 1 1 d . . .
H52A H 0.8379 0.0144 0.0408 0.050 Uiso 1 1 calc R . .
C53 C 0.8509(4) -0.05997(17) 0.00610(14) 0.0492(12) Uani 1 1 d . . .
H53A H 0.9122 -0.0464 -0.0139 0.059 Uiso 1 1 calc R . .
C54 C 0.8064(4) -0.11525(17) 0.00268(14) 0.0467(11) Uani 1 1 d . . .
H54A H 0.8365 -0.1397 -0.0196 0.056 Uiso 1 1 calc R . .
C55 C 0.7185(5) -0.13455(17) 0.03173(15) 0.0527(13) Uani 1 1 d . . .
H55A H 0.6879 -0.1727 0.0293 0.063 Uiso 1 1 calc R . .
C56 C 0.6722(4) -0.09911(15) 0.06519(14) 0.0432(11) Uani 1 1 d . . .
H56A H 0.6115 -0.1134 0.0852 0.052 Uiso 1 1 calc R . .
C61 C 0.4911(4) -0.00860(14) 0.11704(12) 0.0298(9) Uani 1 1 d . . .
C62 C 0.4196(4) -0.02147(15) 0.07977(13) 0.0382(10) Uani 1 1 d . . .
H62A H 0.4610 -0.0268 0.0527 0.046 Uiso 1 1 calc R . .
C63 C 0.2880(4) -0.02649(17) 0.08225(16) 0.0496(11) Uani 1 1 d . . .
H63A H 0.2409 -0.0354 0.0569 0.060 Uiso 1 1 calc R . .
C64 C 0.2270(4) -0.01860(18) 0.12078(17) 0.0513(12) Uani 1 1 d . . .
H64A H 0.1376 -0.0218 0.1220 0.062 Uiso 1 1 calc R . .
C65 C 0.2950(4) -0.00591(18) 0.15836(16) 0.0526(12) Uani 1 1 d . . .
H65A H 0.2522 -0.0009 0.1852 0.063 Uiso 1 1 calc R . .
C66 C 0.4272(4) -0.00050(16) 0.15636(13) 0.0379(10) Uani 1 1 d . . .
H66A H 0.4734 0.0087 0.1818 0.045 Uiso 1 1 calc R . .

loop_
_atom_site_aniso_label
_atom_site_aniso_U_11
_atom_site_aniso_U_22
_atom_site_aniso_U_33
_atom_site_aniso_U_23
_atom_site_aniso_U_13
_atom_site_aniso_U_12
Ru1 0.02325(16) 0.02323(13) 0.02706(16) -0.00093(12) 0.00107(15) -0.00013(13)
Ru2 0.02672(17) 0.02978(15) 0.02470(16) 0.00093(12) 0.00008(15) -0.00121(14)
P1 0.0250(5) 0.0252(4) 0.0265(5) 0.0000(4) 0.0001(4) -0.0015(4)
P2 0.0284(6) 0.0244(4) 0.0291(6) -0.0013(4) 0.0012(4) -0.0005(4)
O1 0.119(3) 0.075(2) 0.0326(19) -0.0020(17) -0.005(2) 0.028(2)
O2 0.0266(18) 0.0549(18) 0.076(2) -0.0058(16) 0.0053(16) 0.0017(14)
O3 0.0345(19) 0.085(2) 0.066(2) 0.0133(18) -0.0126(17) -0.0016(18)
O4 0.071(2) 0.0425(16) 0.0453(19) 0.0100(15) 0.0069(17) -0.0025(16)
O5 0.110(3) 0.0526(19) 0.059(2) -0.0202(18) 0.011(2) 0.003(2)
N 0.0242(18) 0.0265(14) 0.0297(18) 0.0022(13) 0.0009(14) 0.0000(13)
C1 0.043(3) 0.035(2) 0.035(2) -0.0031(18) 0.000(2) 0.0065(19)
C2 0.036(3) 0.0298(19) 0.039(2) -0.0018(17) 0.009(2) -0.0043(18)
C3 0.043(3) 0.046(2) 0.033(3) 0.0050(19) -0.001(2) -0.005(2)
C4 0.032(2) 0.040(2) 0.032(2) -0.0011(19) 0.0036(18) 0.0016(18)
C5 0.051(3) 0.042(2) 0.032(2) 0.0035(19) 0.002(2) 0.002(2)
C11 0.026(2) 0.0288(18) 0.032(2) 0.0038(16) 0.0030(17) -0.0013(16)
C12 0.037(3) 0.051(2) 0.037(3) -0.0009(19) 0.009(2) 0.005(2)
C13 0.029(3) 0.068(3) 0.063(3) 0.003(3) 0.014(3) 0.008(2)
C14 0.026(2) 0.061(3) 0.049(3) 0.001(2) -0.004(2) -0.003(2)
C15 0.031(2) 0.0332(19) 0.040(2) -0.0002(18) -0.005(2) -0.0028(17)
C21 0.025(2) 0.0239(17) 0.038(2) 0.0014(17) 0.0038(18) -0.0013(15)
C22 0.046(3) 0.037(2) 0.036(2) 0.0004(18) -0.002(2) 0.006(2)
C23 0.047(3) 0.049(3) 0.048(3) 0.009(2) -0.006(2) 0.012(2)
C24 0.035(3) 0.041(2) 0.073(3) 0.015(2) 0.002(2) 0.010(2)
C25 0.061(3) 0.032(2) 0.087(4) -0.012(2) 0.002(3) 0.013(2)
C26 0.049(3) 0.036(2) 0.053(3) -0.011(2) -0.007(2) 0.004(2)
C31 0.027(2) 0.0242(17) 0.040(2) 0.0062(16) -0.0011(19) -0.0022(16)
C32 0.039(3) 0.039(2) 0.052(3) -0.001(2) 0.000(2) -0.0043(19)
C33 0.040(3) 0.045(3) 0.104(4) -0.006(3) -0.020(3) -0.015(2)
C34 0.039(3) 0.074(3) 0.101(5) 0.021(4) 0.025(3) -0.014(3)
C35 0.055(3) 0.073(3) 0.071(4) 0.008(3) 0.022(3) -0.015(3)
C36 0.044(3) 0.045(2) 0.045(3) 0.003(2) 0.005(2) -0.007(2)
C41 0.034(2) 0.0262(17) 0.029(2) -0.0044(15) -0.0017(18) 0.0024(17)
C42 0.044(3) 0.034(2) 0.044(3) -0.0014(19) -0.006(2) 0.0020(19)
C43 0.058(3) 0.046(3) 0.056(3) -0.005(2) -0.021(3) 0.006(2)
C44 0.082(4) 0.046(3) 0.044(3) 0.003(2) -0.020(3) 0.014(3)
C45 0.072(4) 0.036(2) 0.045(3) 0.007(2) 0.001(3) -0.001(2)
C46 0.051(3) 0.0290(19) 0.037(2) 0.0051(18) -0.003(2) 0.0000(18)
C51 0.038(2) 0.0286(18) 0.030(2) -0.0018(15) -0.0042(19) 0.0050(18)
C52 0.048(3) 0.033(2) 0.043(2) 0.0017(18) 0.009(2) 0.005(2)
C53 0.057(3) 0.048(3) 0.042(3) -0.002(2) 0.015(2) 0.014(2)
C54 0.062(3) 0.044(2) 0.034(2) -0.0121(19) 0.001(2) 0.019(2)
C55 0.076(4) 0.031(2) 0.051(3) -0.013(2) -0.007(3) 0.001(2)
C56 0.053(3) 0.031(2) 0.045(3) -0.0025(18) 0.004(2) -0.0019(19)
C61 0.034(2) 0.0227(17) 0.033(2) -0.0012(16) 0.0027(18) -0.0023(16)
C62 0.042(3) 0.039(2) 0.034(2) -0.0026(18) -0.001(2) -0.002(2)
C63 0.043(3) 0.048(2) 0.057(3) -0.007(2) -0.004(3) -0.007(2)
C64 0.027(3) 0.050(2) 0.077(4) -0.004(2) -0.004(3) -0.007(2)
C65 0.046(3) 0.057(3) 0.055(3) 0.000(2) 0.023(3) -0.002(2)
C66 0.034(3) 0.044(2) 0.035(2) -0.0028(19) 0.003(2) -0.0067(19)

loop_
_geom_bond_atom_site_label_1
_geom_bond_atom_site_label_2
_geom_bond_distance
_geom_bond_site_symmetry_2
_geom_bond_publ_flag
Ru1 C2 1.868(4) . ?
Ru1 C1 1.903(4) . ?
Ru1 N 2.121(3) . ?
Ru1 P1 2.3207(9) . ?
Ru1 P2 2.4023(9) . ?
Ru1 Ru2 2.8165(4) . ?
Ru2 C5 1.915(4) . ?
Ru2 C4 1.925(4) . ?
Ru2 C3 1.929(5) . ?
Ru2 C11 2.105(4) . ?
Ru2 P1 2.3204(10) . ?
P1 C31 1.815(4) . ?
P1 C21 1.843(4) . ?
P2 C61 1.823(4) . ?
P2 C41 1.840(4) . ?
P2 C51 1.845(4) . ?
O1 C1 1.134(5) . ?
O2 C2 1.152(4) . ?
O3 C3 1.139(5) . ?
O4 C4 1.145(4) . ?
O5 C5 1.132(4) . ?
N C15 1.349(4) . ?
N C11 1.364(4) . ?
C11 C12 1.392(5) . ?
C12 C13 1.380(6) . ?
C13 C14 1.372(6) . ?
C14 C15 1.365(5) . ?
C21 C22 1.371(5) . ?
C21 C26 1.383(5) . ?
C22 C23 1.387(5) . ?
C23 C24 1.356(6) . ?
C24 C25 1.368(6) . ?
C25 C26 1.396(6) . ?
C31 C32 1.376(5) . ?
C31 C36 1.395(5) . ?
C32 C33 1.409(6) . ?
C33 C34 1.359(7) . ?
C34 C35 1.360(7) . ?
C35 C36 1.380(6) . ?
C41 C42 1.376(5) . ?
C41 C46 1.404(5) . ?
C42 C43 1.384(6) . ?
C43 C44 1.383(6) . ?
C44 C45 1.372(6) . ?
C45 C46 1.391(6) . ?
C51 C52 1.377(5) . ?
C51 C56 1.400(5) . ?
C52 C53 1.389(5) . ?
C53 C54 1.364(5) . ?
C54 C55 1.354(6) . ?
C55 C56 1.396(6) . ?
C61 C66 1.387(5) . ?
C61 C62 1.394(5) . ?
C62 C63 1.385(6) . ?
C63 C64 1.351(6) . ?
C64 C65 1.382(6) . ?
C65 C66 1.391(6) . ?
